data_7712129
loop_
_publ_author_name
'Ankur, ?'
'Sharma, Deepti'
'Andrews, Alex P.'
'Venugopal, Ajay'

_publ_section_title
;
 Reactivity of a quasi-four-coordinate butylmagnesium cation.
;
_journal_issue 6
_journal_name_full 'Dalton transactions (Cambridge, England : 2003)'
_journal_page_first 1533
_journal_page_last 1537
_journal_paper_doi 10.1039/d3dt00018d
_journal_volume 52
_journal_year 2023
_chemical_formula_sum 'C126 H166 B4 F48 Mg4 N6 O12'
_chemical_formula_weight 3009.12
_space_group_crystal_system triclinic
_space_group_IT_number 2
_space_group_name_Hall '-P 1'
_space_group_name_H-M_alt 'P -1'
_atom_sites_solution_hydrogens mixed
_audit_creation_method SHELXL-2018/3
_audit_update_record
;
2022-10-30 deposited with the CCDC.	2023-01-16 downloaded from the CCDC.
;
_cell_angle_alpha 104.003(4)
_cell_angle_beta 102.788(3)
_cell_angle_gamma 112.038(3)
_cell_formula_units_Z 1
_cell_length_a 13.0441(13)
_cell_length_b 16.924(2)
_cell_length_c 19.3835(17)
_cell_measurement_reflns_used 9886
_cell_measurement_temperature 296(2)
_cell_measurement_theta_max 24.8
_cell_measurement_theta_min 2.8
_cell_volume 3609.3(7)
_computing_cell_refinement 'APEX2/SAINT (Bruker, 2016)'
_computing_data_collection 'APEX2 (Bruker, 2016)'
_computing_data_reduction 'SAINT/XPREP (Bruker, 2016)'
_computing_molecular_graphics 'ORTEP3 (Farrugia, 1997) and Mercury (Bruno et al., 2002)'
_computing_publication_material 'SHELXL-2018/3 (Sheldrick, 2018)'
_computing_structure_refinement 'SHELXL-2018/3 (Sheldrick, 2018)'
_computing_structure_solution 'SHELXT-2014/5 (Sheldrick, 2014)'
_diffrn_ambient_temperature 296(2)
_diffrn_measured_fraction_theta_full 0.999
_diffrn_measured_fraction_theta_max 0.999
_diffrn_measurement_device_type 'Bruker Kappa Apex2'
_diffrn_measurement_method '\w and \f scan'
_diffrn_radiation_type MoK\a
_diffrn_radiation_wavelength 0.71073
_diffrn_reflns_av_R_equivalents 0.1088
_diffrn_reflns_av_unetI/netI 0.0863
_diffrn_reflns_Laue_measured_fraction_full 0.999
_diffrn_reflns_Laue_measured_fraction_max 0.999
_diffrn_reflns_limit_h_max 15
_diffrn_reflns_limit_h_min -15
_diffrn_reflns_limit_k_max 20
_diffrn_reflns_limit_k_min -20
_diffrn_reflns_limit_l_max 23
_diffrn_reflns_limit_l_min -23
_diffrn_reflns_number 86138
_diffrn_reflns_point_group_measured_fraction_full 0.999
_diffrn_reflns_point_group_measured_fraction_max 0.999
_diffrn_reflns_theta_full 24.998
_diffrn_reflns_theta_max 24.998
_diffrn_reflns_theta_min 1.702
_diffrn_source 'Sealed tube'
_exptl_absorpt_coefficient_mu 0.145
_exptl_absorpt_correction_T_max 0.96
_exptl_absorpt_correction_T_min 0.92
_exptl_absorpt_correction_type multi-scan
_exptl_absorpt_process_details 'SADABS (Bruker, 2016)'
_exptl_crystal_colour colourless
_exptl_crystal_density_diffrn 1.384
_exptl_crystal_description block
_exptl_crystal_F_000 1560
_exptl_crystal_size_max 0.110
_exptl_crystal_size_mid 0.078
_exptl_crystal_size_min 0.038
_refine_diff_density_max 0.829
_refine_diff_density_min -0.495
_refine_diff_density_rms 0.065
_refine_ls_extinction_method none
_refine_ls_goodness_of_fit_ref 1.017
_refine_ls_hydrogen_treatment mixed
_refine_ls_matrix_type full
_refine_ls_number_parameters 1157
_refine_ls_number_reflns 12719
_refine_ls_number_restraints 1122
_refine_ls_restrained_S_all 1.038
_refine_ls_R_factor_all 0.1367
_refine_ls_R_factor_gt 0.0707
_refine_ls_shift/su_max 0.001
_refine_ls_shift/su_mean 0.000
_refine_ls_structure_factor_coef Fsqd
_refine_ls_weighting_details 'w=1/[\s^2^(Fo^2^)+(0.0936P)^2^+4.4943P] where P=(Fo^2^+2Fc^2^)/3'
_refine_ls_weighting_scheme calc
_refine_ls_wR_factor_gt 0.1710
_refine_ls_wR_factor_ref 0.2136
_reflns_Friedel_coverage 0.000
_reflns_number_gt 7211
_reflns_number_total 12719
_reflns_threshold_expression 'I > 2\s(I)'
_cod_data_source_file d3dt00018d2.cif
_cod_data_source_block 4a
_cod_depositor_comments 'Adding full bibliography for 7712126--7712130.cif.'
_cod_database_code 7712129
_shelx_shelxl_version_number 2018/3
_shelx_space_group_comment
;
The symmetry employed for this shelxl refinement is uniquely defined
by the following loop, which should always be used as a source of
symmetry information in preference to the above space-group names.
They are only intended as comments.
;
_shelx_estimated_absorpt_t_min 0.984
_shelx_estimated_absorpt_t_max 0.995

loop_
_space_group_symop_operation_xyz
'x, y, z'
'-x, -y, -z'

loop_
_atom_site_label
_atom_site_type_symbol
_atom_site_fract_x
_atom_site_fract_y
_atom_site_fract_z
_atom_site_U_iso_or_equiv
_atom_site_adp_type
_atom_site_occupancy
_atom_site_site_symmetry_order
_atom_site_calc_flag
_atom_site_refinement_flags_posn
_atom_site_refinement_flags_adp
_atom_site_refinement_flags_occupancy
_atom_site_disorder_assembly
_atom_site_disorder_group
C1 C 0.2543(4) 0.1404(4) 0.3069(3) 0.0482(13) Uani 1 1 d . . . . .
H1A H 0.282469 0.200838 0.342499 0.072 Uiso 1 1 calc R U . . .
H1B H 0.235676 0.097237 0.332019 0.072 Uiso 1 1 calc R U . . .
H1C H 0.184797 0.125855 0.266419 0.072 Uiso 1 1 calc R U . . .
C2 C 0.3773(5) 0.2076(3) 0.2416(3) 0.0449(12) Uani 1 1 d . . . . .
H2A H 0.309723 0.194209 0.200255 0.067 Uiso 1 1 calc R U . . .
H2B H 0.440302 0.208698 0.223358 0.067 Uiso 1 1 calc R U . . .
H2C H 0.402090 0.266052 0.279252 0.067 Uiso 1 1 calc R U . . .
C3 C 0.4520(4) 0.1563(3) 0.3382(2) 0.0332(10) Uani 1 1 d . . . . .
H3A H 0.427856 0.124928 0.371908 0.040 Uiso 1 1 calc R U . . .
H3B H 0.493483 0.221438 0.367279 0.040 Uiso 1 1 calc R U . . .
C4 C 0.5333(4) 0.1265(3) 0.3080(2) 0.0309(10) Uani 1 1 d . . . . .
H4A H 0.565017 0.163412 0.279525 0.037 Uiso 1 1 calc R U . . .
H4B H 0.598825 0.136493 0.350139 0.037 Uiso 1 1 calc R U . . .
C5 C 0.4485(4) -0.0314(3) 0.3034(2) 0.0346(10) Uani 1 1 d . . . . .
H5A H 0.430541 -0.003628 0.346151 0.042 Uiso 1 1 calc R U . . .
H5B H 0.517857 -0.039095 0.322948 0.042 Uiso 1 1 calc R U . . .
C6 C 0.3454(4) -0.1235(3) 0.2539(3) 0.0379(11) Uani 1 1 d . . . . .
H6A H 0.365820 -0.152883 0.213239 0.046 Uiso 1 1 calc R U . . .
H6B H 0.329022 -0.162063 0.283818 0.046 Uiso 1 1 calc R U . . .
C7 C 0.1802(4) -0.1018(4) 0.2768(3) 0.0460(12) Uani 1 1 d . . . . .
H7A H 0.153683 -0.155302 0.290103 0.069 Uiso 1 1 calc R U . . .
H7B H 0.113851 -0.092624 0.255216 0.069 Uiso 1 1 calc R U . . .
H7C H 0.234838 -0.049609 0.321457 0.069 Uiso 1 1 calc R U . . .
C8 C 0.1528(4) -0.1985(3) 0.1561(3) 0.0466(13) Uani 1 1 d . . . . .
H8A H 0.129927 -0.249153 0.173079 0.070 Uiso 1 1 calc R U . . .
H8B H 0.188078 -0.209426 0.118607 0.070 Uiso 1 1 calc R U . . .
H8C H 0.084465 -0.191509 0.134375 0.070 Uiso 1 1 calc R U . . .
C9 C 0.5470(4) 0.0104(3) 0.2160(2) 0.0374(11) Uani 1 1 d . . . . .
H9A H 0.561679 0.049167 0.186772 0.056 Uiso 1 1 calc R U . . .
H9B H 0.507176 -0.052393 0.182661 0.056 Uiso 1 1 calc R U . . .
H9C H 0.620591 0.022269 0.250928 0.056 Uiso 1 1 calc R U . . .
C10 C 0.0853(4) -0.2218(3) -0.0484(2) 0.0373(11) Uani 1 1 d . U . . .
H10A H 0.102728 -0.251598 -0.013752 0.045 Uiso 1 1 calc R U . . .
H10B H 0.158991 -0.178291 -0.048795 0.045 Uiso 1 1 calc R U . . .
C11 C 0.0101(4) -0.2910(4) -0.1268(3) 0.0523(13) Uani 1 1 d . U . . .
H11A H 0.038637 -0.270323 -0.164444 0.063 Uiso 1 1 calc R U . . .
H11B H 0.010455 -0.349191 -0.131129 0.063 Uiso 1 1 calc R U . . .
C12 C -0.1081(5) -0.2994(5) -0.1370(4) 0.089(2) Uani 1 1 d . U . . .
H12A H -0.134896 -0.283849 -0.180243 0.106 Uiso 1 1 calc R U . . .
H12B H -0.162569 -0.361827 -0.146256 0.106 Uiso 1 1 calc R U . . .
C13 C -0.1046(4) -0.2378(3) -0.0686(3) 0.0587(15) Uani 1 1 d . U . . .
H13A H -0.147464 -0.204295 -0.081555 0.070 Uiso 1 1 calc R U . . .
H13B H -0.140219 -0.271878 -0.039460 0.070 Uiso 1 1 calc R U . . .
C14 C 0.1412(3) 0.0407(3) -0.0787(2) 0.0250(9) Uani 1 1 d . . . . .
C15 C 0.1493(4) 0.1166(3) -0.1102(2) 0.0354(10) Uani 1 1 d . . . . .
H15A H 0.176703 0.172980 -0.069091 0.053 Uiso 1 1 calc R U . . .
H15B H 0.072768 0.101041 -0.143839 0.053 Uiso 1 1 calc R U . . .
H15C H 0.203359 0.123562 -0.137356 0.053 Uiso 1 1 calc R U . . .
C16 C 0.0809(4) -0.0507(3) -0.1457(2) 0.0339(10) Uani 1 1 d . . . . .
H16A H -0.000110 -0.065463 -0.169318 0.051 Uiso 1 1 calc R U . . .
H16B H 0.084740 -0.097973 -0.127604 0.051 Uiso 1 1 calc R U . . .
H16C H 0.120386 -0.045910 -0.181890 0.051 Uiso 1 1 calc R U . . .
C17 C 0.2646(3) 0.0579(3) -0.0285(2) 0.0261(9) Uani 1 1 d . . . . .
C18 C 0.3364(4) 0.0377(3) -0.0760(2) 0.0357(11) Uani 1 1 d . . . . .
H18A H 0.415190 0.057228 -0.043299 0.054 Uiso 1 1 calc R U . . .
H18B H 0.339001 0.070001 -0.110547 0.054 Uiso 1 1 calc R U . . .
H18C H 0.300527 -0.026700 -0.104040 0.054 Uiso 1 1 calc R U . . .
C19 C 0.3345(4) 0.1555(3) 0.0288(2) 0.0332(10) Uani 1 1 d . . . . .
H19A H 0.287659 0.168915 0.057256 0.050 Uiso 1 1 calc R U . . .
H19B H 0.354595 0.197243 0.002565 0.050 Uiso 1 1 calc R U . . .
H19C H 0.405373 0.161732 0.062768 0.050 Uiso 1 1 calc R U . . .
C20 C 0.1436(3) 0.3712(3) 0.5701(2) 0.0260(9) Uani 1 1 d . . . . .
C21 C 0.1759(4) 0.4640(3) 0.5864(2) 0.0337(10) Uani 1 1 d . . . . .
H21 H 0.199401 0.501652 0.636497 0.040 Uiso 1 1 calc R U . . .
C22 C 0.1743(4) 0.5020(3) 0.5306(3) 0.0394(11) Uani 1 1 d . . . . .
C23 C 0.1392(4) 0.4490(3) 0.4553(3) 0.0464(12) Uani 1 1 d . . . . .
H23 H 0.138179 0.474599 0.417975 0.056 Uiso 1 1 calc R U . . .
C24 C 0.1055(5) 0.3570(3) 0.4373(3) 0.0442(12) Uani 1 1 d . . . . .
C25 C 0.1073(4) 0.3190(3) 0.4931(2) 0.0362(11) Uani 1 1 d . . . . .
H25 H 0.083564 0.256590 0.478940 0.043 Uiso 1 1 calc R U . . .
C26 C 0.2117(6) 0.6024(4) 0.5511(3) 0.0641(17) Uani 1 1 d D . . . .
C27 C 0.0670(6) 0.2987(4) 0.3565(3) 0.0669(18) Uani 1 1 d D . . . .
C28 C -0.0020(3) 0.3024(3) 0.6339(2) 0.0242(9) Uani 1 1 d . . . . .
C29 C -0.0240(4) 0.3658(3) 0.6812(2) 0.0298(10) Uani 1 1 d . . . . .
H29 H 0.039832 0.418014 0.718172 0.036 Uiso 1 1 calc R U . . .
C30 C -0.1375(4) 0.3543(3) 0.6756(2) 0.0309(10) Uani 1 1 d . . . . .
C31 C -0.2351(4) 0.2770(3) 0.6219(2) 0.0287(9) Uani 1 1 d . . . . .
H31 H -0.311169 0.268432 0.618053 0.034 Uiso 1 1 calc R U . . .
C32 C -0.2157(3) 0.2129(3) 0.5742(2) 0.0248(9) Uani 1 1 d . . . . .
C33 C -0.1025(3) 0.2254(3) 0.5798(2) 0.0246(9) Uani 1 1 d . . . . .
H33 H -0.092793 0.181210 0.546542 0.029 Uiso 1 1 calc R U . . .
C34 C -0.3205(4) 0.1279(3) 0.5179(2) 0.0332(10) Uani 1 1 d D . . . .
C35 C -0.1534(4) 0.4256(3) 0.7270(3) 0.0470(13) Uani 1 1 d D . . . .
C36 C 0.1509(3) 0.2321(3) 0.6123(2) 0.0231(9) Uani 1 1 d . . . . .
C37 C 0.2432(4) 0.2334(3) 0.5863(2) 0.0293(10) Uani 1 1 d . . . . .
H37 H 0.287271 0.284667 0.576979 0.035 Uiso 1 1 calc R U . . .
C38 C 0.2716(4) 0.1612(3) 0.5740(2) 0.0337(10) Uani 1 1 d . . . . .
C39 C 0.2081(4) 0.0838(3) 0.5871(2) 0.0357(11) Uani 1 1 d . . . . .
H39 H 0.226059 0.034870 0.578198 0.043 Uiso 1 1 calc R U . . .
C40 C 0.1179(4) 0.0808(3) 0.6135(2) 0.0293(10) Uani 1 1 d . . . . .
C41 C 0.0906(3) 0.1536(3) 0.6264(2) 0.0262(9) Uani 1 1 d . . . . .
H41 H 0.029773 0.149941 0.645046 0.031 Uiso 1 1 calc R U . . .
C42 C 0.3702(4) 0.1641(3) 0.5463(3) 0.0480(13) Uani 1 1 d D . . . .
C43 C 0.0491(4) -0.0016(3) 0.6297(3) 0.0416(12) Uani 1 1 d D . . . .
C44 C 0.2311(3) 0.3867(3) 0.7178(2) 0.0267(9) Uani 1 1 d . . . . .
C45 C 0.3444(4) 0.4502(3) 0.7297(2) 0.0322(10) Uani 1 1 d . . . . .
H45 H 0.362120 0.462928 0.688503 0.039 Uiso 1 1 calc R U . . .
C46 C 0.4324(4) 0.4955(3) 0.8009(3) 0.0390(11) Uani 1 1 d . . . . .
C47 C 0.4110(4) 0.4785(3) 0.8631(3) 0.0414(12) Uani 1 1 d . . . . .
H47 H 0.469890 0.508789 0.910701 0.050 Uiso 1 1 calc R U . . .
C48 C 0.2990(4) 0.4149(3) 0.8533(2) 0.0371(11) Uani 1 1 d . . . . .
C49 C 0.2116(4) 0.3705(3) 0.7826(2) 0.0319(10) Uani 1 1 d . . . . .
H49 H 0.137265 0.328354 0.777690 0.038 Uiso 1 1 calc R U . . .
C50 C 0.5541(5) 0.5608(4) 0.8092(3) 0.0614(17) Uani 1 1 d D . . . .
C51 C 0.2773(5) 0.3949(4) 0.9203(3) 0.0536(14) Uani 1 1 d D . . . .
C56 C 0.4217(9) 0.7084(6) 0.1043(4) 0.140(4) Uani 1 1 d D . . . .
H56A H 0.447315 0.681484 0.065636 0.168 Uiso 1 1 calc R U . . .
H56B H 0.350334 0.711081 0.079730 0.168 Uiso 1 1 calc R U . . .
C57 C 0.4017(8) 0.6567(6) 0.1522(4) 0.128(3) Uani 1 1 d D . . . .
H57A H 0.398282 0.597568 0.129498 0.154 Uiso 1 1 calc R U . . .
H57B H 0.327735 0.647075 0.160184 0.154 Uiso 1 1 calc R U . . .
C58 C 0.5019(7) 0.7103(5) 0.2252(4) 0.107(3) Uani 1 1 d D . . . .
H58A H 0.476442 0.734289 0.265270 0.129 Uiso 1 1 calc R U . . .
H58B H 0.537661 0.673192 0.239944 0.129 Uiso 1 1 calc R U . . .
C59 C 0.5823(7) 0.7826(6) 0.2094(5) 0.102(2) Uani 1 1 d D . . . .
H59A H 0.624698 0.838425 0.253639 0.122 Uiso 1 1 calc R U . . .
H59B H 0.638561 0.765992 0.192510 0.122 Uiso 1 1 calc R U . . .
B1 B 0.3367(4) -0.0063(3) 0.0669(3) 0.0249(10) Uani 1 1 d . U . . .
B2 B 0.1305(4) 0.3231(3) 0.6334(3) 0.0255(10) Uani 1 1 d . . . . .
N1 N 0.3462(3) 0.1362(2) 0.27574(18) 0.0307(8) Uani 1 1 d . . . . .
N2 N 0.4724(3) 0.0292(2) 0.25861(18) 0.0287(8) Uani 1 1 d . . . . .
N3 N 0.2389(3) -0.1141(2) 0.22121(19) 0.0337(9) Uani 1 1 d . . . . .
O1 O 0.2388(2) -0.00522(17) 0.01204(14) 0.0231(6) Uani 1 1 d . . . . .
O2 O -0.0703(2) -0.03666(18) 0.03228(14) 0.0240(6) Uani 1 1 d . . . . .
O3 O 0.0175(2) -0.17600(18) -0.02562(15) 0.0304(7) Uani 1 1 d . . . . .
O5 O 0.5069(7) 0.7925(4) 0.1506(4) 0.138(2) Uani 1 1 d D . . . .
F7 F -0.2963(2) 0.08669(17) 0.46009(14) 0.0476(7) Uani 1 1 d D U . . .
F8 F -0.4092(2) 0.14388(18) 0.48738(13) 0.0452(7) Uani 1 1 d D U . . .
F9 F -0.3644(3) 0.06680(18) 0.54926(16) 0.0638(9) Uani 1 1 d D U . . .
F13 F 0.4347(4) 0.2425(3) 0.5451(4) 0.142(2) Uani 1 1 d D U . . .
F14 F 0.3328(3) 0.1039(3) 0.47664(19) 0.0949(13) Uani 1 1 d D U . . .
F15 F 0.4422(3) 0.1402(2) 0.58647(18) 0.0681(9) Uani 1 1 d D U . . .
F22 F 0.3449(3) 0.3581(3) 0.9497(2) 0.0856(11) Uani 1 1 d D U . . .
F23 F 0.3050(4) 0.4684(2) 0.97779(18) 0.0967(13) Uani 1 1 d D U . . .
F24 F 0.1678(3) 0.3353(2) 0.90688(15) 0.0642(9) Uani 1 1 d D U . . .
F1 F 0.2717(14) 0.6514(6) 0.6220(5) 0.124(5) Uani 0.591(10) 1 d D U P A 1
F2 F 0.2904(7) 0.6419(4) 0.5187(5) 0.081(3) Uani 0.591(10) 1 d D U P A 1
F3 F 0.1274(8) 0.6198(8) 0.5237(10) 0.124(5) Uani 0.591(10) 1 d D U P A 1
F4 F 0.1517(8) 0.3313(5) 0.3250(4) 0.098(3) Uani 0.608(11) 1 d D U P B 1
F5 F -0.0257(9) 0.2958(10) 0.3129(5) 0.108(5) Uani 0.608(11) 1 d D U P B 1
F6 F 0.0536(11) 0.2164(6) 0.3446(6) 0.089(5) Uani 0.608(11) 1 d D U P B 1
F10 F -0.1107(8) 0.4374(5) 0.7992(3) 0.090(2) Uani 0.765(10) 1 d D U P C 1
F11 F -0.0947(7) 0.5086(3) 0.7249(4) 0.080(2) Uani 0.765(10) 1 d D U P C 1
F12 F -0.2632(4) 0.4114(5) 0.7131(5) 0.099(3) Uani 0.765(10) 1 d D U P C 1
F16 F -0.0699(5) -0.0274(5) 0.6023(6) 0.077(3) Uani 0.589(10) 1 d D U P D 1
F17 F 0.0524(10) -0.0741(6) 0.5916(7) 0.087(4) Uani 0.589(10) 1 d D U P D 1
F18 F 0.0730(12) 0.0090(6) 0.6976(4) 0.104(5) Uani 0.589(10) 1 d D U P D 1
F19 F 0.5980(9) 0.5229(9) 0.7651(9) 0.115(5) Uani 0.555(15) 1 d D U P E 1
F20 F 0.6275(7) 0.5970(10) 0.8807(4) 0.089(4) Uani 0.555(15) 1 d D U P E 1
F21 F 0.5499(10) 0.6328(9) 0.7981(13) 0.145(6) Uani 0.555(15) 1 d D U P E 1
F1' F 0.3155(10) 0.6526(10) 0.5966(12) 0.120(6) Uani 0.409(10) 1 d D U P A 2
F2' F 0.169(2) 0.6248(11) 0.4968(8) 0.128(7) Uani 0.409(10) 1 d D U P A 2
F3' F 0.1511(11) 0.6278(6) 0.5970(8) 0.074(3) Uani 0.409(10) 1 d D U P A 2
F4' F 0.037(2) 0.3326(11) 0.3095(8) 0.124(8) Uani 0.392(11) 1 d D U P B 2
F5' F -0.0567(12) 0.2331(10) 0.3377(6) 0.107(5) Uani 0.392(11) 1 d D U P B 2
F6' F 0.099(2) 0.2386(14) 0.3426(13) 0.123(8) Uani 0.392(11) 1 d D U P B 2
F10' F -0.0581(14) 0.4982(13) 0.7699(13) 0.082(6) Uani 0.235(10) 1 d D U P C 2
F11' F -0.218(2) 0.4556(16) 0.6878(10) 0.084(6) Uani 0.235(10) 1 d D U P C 2
F12' F -0.213(2) 0.3920(12) 0.7688(12) 0.078(6) Uani 0.235(10) 1 d D U P C 2
F16' F -0.0083(14) 0.0090(7) 0.6732(10) 0.078(4) Uani 0.411(10) 1 d D U P D 2
F17' F -0.0060(15) -0.0757(9) 0.5735(7) 0.100(7) Uani 0.411(10) 1 d D U P D 2
F18' F 0.1287(8) -0.0233(8) 0.6750(8) 0.072(3) Uani 0.411(10) 1 d D U P D 2
F19' F 0.5704(9) 0.5694(10) 0.7476(6) 0.077(4) Uani 0.445(15) 1 d D U P E 2
F20' F 0.6369(9) 0.5429(13) 0.8446(15) 0.118(6) Uani 0.445(15) 1 d D U P E 2
F21' F 0.5862(14) 0.6466(7) 0.8460(9) 0.100(5) Uani 0.445(15) 1 d D U P E 2
Mg1 Mg 0.08039(11) -0.03654(8) 0.03200(7) 0.0213(3) Uani 1 1 d . U . . .
Mg2 Mg 0.29811(11) 0.00637(9) 0.18726(7) 0.0251(3) Uani 1 1 d . U . . .
O4 O 0.3688(4) 0.7631(3) 0.8151(3) 0.0508(15) Uani 0.710(7) 1 d D U P F 3
C52 C 0.3363(12) 0.8000(7) 0.8799(6) 0.061(2) Uani 0.710(7) 1 d D U P F 3
H52A H 0.263950 0.804923 0.862678 0.074 Uiso 0.710(7) 1 calc R U P F 3
H52B H 0.398688 0.859419 0.914494 0.074 Uiso 0.710(7) 1 calc R U P F 3
C53 C 0.3197(9) 0.7275(6) 0.9168(5) 0.059(2) Uani 0.710(7) 1 d D U P F 3
H53A H 0.392656 0.744967 0.956603 0.071 Uiso 0.710(7) 1 calc R U P F 3
H53B H 0.258960 0.722181 0.939150 0.071 Uiso 0.710(7) 1 calc R U P F 3
C54 C 0.2860(12) 0.6412(7) 0.8589(7) 0.106(3) Uani 0.710(7) 1 d D U P F 3
H54A H 0.204142 0.599526 0.847364 0.127 Uiso 0.710(7) 1 calc R U P F 3
H54B H 0.334775 0.613334 0.875666 0.127 Uiso 0.710(7) 1 calc R U P F 3
C55 C 0.3042(10) 0.6630(6) 0.7892(6) 0.086(3) Uani 0.710(7) 1 d D U P F 3
H55A H 0.349384 0.635083 0.769375 0.104 Uiso 0.710(7) 1 calc R U P F 3
H55B H 0.228860 0.640524 0.749721 0.104 Uiso 0.710(7) 1 calc R U P F 3
O4' O 0.331(2) 0.7728(13) 0.8615(11) 0.083(4) Uani 0.290(7) 1 d D U P F 4
C52' C 0.342(2) 0.7676(13) 0.9366(11) 0.074(4) Uani 0.290(7) 1 d D U P F 4
H52C H 0.331970 0.815913 0.968872 0.089 Uiso 0.290(7) 1 calc R U P F 4
H52D H 0.416750 0.770100 0.961168 0.089 Uiso 0.290(7) 1 calc R U P F 4
C53' C 0.2408(18) 0.6754(12) 0.9168(9) 0.064(4) Uani 0.290(7) 1 d D U P F 4
H53C H 0.170102 0.680205 0.919978 0.076 Uiso 0.290(7) 1 calc R U P F 4
H53D H 0.260450 0.644024 0.949473 0.076 Uiso 0.290(7) 1 calc R U P F 4
C54' C 0.2252(19) 0.6238(12) 0.8292(10) 0.071(4) Uani 0.290(7) 1 d D U P F 4
H54C H 0.265835 0.586115 0.828471 0.085 Uiso 0.290(7) 1 calc R U P F 4
H54D H 0.142226 0.584294 0.800084 0.085 Uiso 0.290(7) 1 calc R U P F 4
C55' C 0.272(3) 0.6889(15) 0.7951(11) 0.091(5) Uani 0.290(7) 1 d D U P F 4
H55C H 0.210020 0.689441 0.757084 0.109 Uiso 0.290(7) 1 calc R U P F 4
H55D H 0.327079 0.677858 0.772669 0.109 Uiso 0.290(7) 1 calc R U P F 4
O7 O 0.0809(11) 0.5986(7) 1.0039(9) 0.134(4) Uani 0.5 1 d D U P G -5
C60 C 0.1183(16) 0.5331(11) 0.9730(12) 0.120(5) Uani 0.5 1 d D U P G -5
H60A H 0.203342 0.556725 0.992331 0.144 Uiso 0.5 1 calc R U P G -5
H60B H 0.089635 0.510090 0.918041 0.144 Uiso 0.5 1 calc R U P G -5
C61 C 0.0553(18) 0.4609(11) 1.0051(15) 0.113(5) Uani 0.5 1 d D U P G -5
H61A H 0.040836 0.400543 0.974690 0.136 Uiso 0.5 1 calc R U P G -5
H61B H 0.102343 0.475613 1.056988 0.136 Uiso 0.5 1 calc R U P G -5
C62 C -0.0612(15) 0.4650(10) 1.0013(14) 0.129(5) Uani 0.5 1 d D U P G -5
H62A H -0.120610 0.427968 0.951281 0.155 Uiso 0.5 1 calc R U P G -5
H62B H -0.090711 0.444301 1.038627 0.155 Uiso 0.5 1 calc R U P G -5
C63 C -0.028(2) 0.5664(12) 1.0186(18) 0.140(7) Uani 0.5 1 d D U P G -5
H63A H -0.087459 0.574786 0.985397 0.168 Uiso 0.5 1 calc R U P G -5
H63B H -0.016706 0.596980 1.070941 0.168 Uiso 0.5 1 calc R U P G -5
O6 O 0.487(3) 0.4485(16) 0.5174(18) 0.228(8) Uani 0.5 1 d D U P H -6
C65 C 0.529(4) 0.535(3) 0.5760(13) 0.203(8) Uani 0.5 1 d D U P H -6
H65A H 0.601115 0.550482 0.615258 0.244 Uiso 0.5 1 calc R U P H -6
H65B H 0.469790 0.536936 0.598645 0.244 Uiso 0.5 1 calc R U P H -6
C66 C 0.548(3) 0.5953(13) 0.5286(19) 0.189(8) Uani 0.5 1 d D U P H -6
H66A H 0.629460 0.642163 0.549264 0.227 Uiso 0.5 1 calc R U P H -6
H66B H 0.497569 0.625088 0.529734 0.227 Uiso 0.5 1 calc R U P H -6
C67 C 0.520(4) 0.536(3) 0.4462(16) 0.198(8) Uani 0.5 1 d D U P H -6
H67A H 0.460175 0.542793 0.411795 0.238 Uiso 0.5 1 calc R U P H -6
H67B H 0.590060 0.554796 0.432620 0.238 Uiso 0.5 1 calc R U P H -6
C68 C 0.475(4) 0.436(2) 0.4400(16) 0.203(8) Uani 0.5 1 d D U P H -6
H68A H 0.393406 0.398971 0.406384 0.243 Uiso 0.5 1 calc R U P H -6
H68B H 0.523579 0.409755 0.423509 0.243 Uiso 0.5 1 calc R U P H -6
H12 H 0.148(3) -0.013(2) 0.1364(18) 0.018(2) Uiso 1 1 d . U . . .
H1D H 0.383(3) 0.057(3) 0.124(2) 0.025(4) Uiso 1 1 d . U . . .
H1E H 0.405(3) -0.011(2) 0.047(2) 0.023(4) Uiso 1 1 d . U . . .
H1F H 0.299(3) -0.067(3) 0.085(2) 0.025(4) Uiso 1 1 d . U . . .

loop_
_atom_site_aniso_label
_atom_site_aniso_U_11
_atom_site_aniso_U_22
_atom_site_aniso_U_33
_atom_site_aniso_U_23
_atom_site_aniso_U_13
_atom_site_aniso_U_12
C1 0.041(3) 0.062(3) 0.041(3) 0.008(3) 0.012(2) 0.030(3)
C2 0.066(3) 0.033(3) 0.041(3) 0.016(2) 0.018(3) 0.026(3)
C3 0.028(2) 0.034(2) 0.023(2) 0.0058(19) 0.0027(19) 0.007(2)
C4 0.024(2) 0.033(2) 0.027(2) 0.0084(19) 0.0065(19) 0.0071(19)
C5 0.035(3) 0.044(3) 0.032(2) 0.021(2) 0.011(2) 0.021(2)
C6 0.041(3) 0.036(3) 0.041(3) 0.020(2) 0.012(2) 0.019(2)
C7 0.038(3) 0.061(3) 0.044(3) 0.029(3) 0.019(2) 0.018(3)
C8 0.042(3) 0.032(3) 0.044(3) 0.016(2) 0.001(2) 0.003(2)
C9 0.032(3) 0.050(3) 0.039(3) 0.018(2) 0.017(2) 0.025(2)
C10 0.038(3) 0.034(2) 0.037(2) 0.004(2) 0.012(2) 0.021(2)
C11 0.048(3) 0.049(3) 0.044(3) -0.003(2) 0.011(2) 0.021(3)
C12 0.041(3) 0.103(5) 0.072(4) -0.027(3) 0.015(3) 0.021(3)
C13 0.028(3) 0.040(3) 0.074(4) -0.013(3) 0.017(3) 0.002(2)
C14 0.025(2) 0.034(2) 0.022(2) 0.0143(18) 0.0110(18) 0.0142(19)
C15 0.035(3) 0.044(3) 0.040(3) 0.024(2) 0.020(2) 0.020(2)
C16 0.037(3) 0.043(3) 0.021(2) 0.011(2) 0.0097(19) 0.018(2)
C17 0.028(2) 0.032(2) 0.029(2) 0.0182(19) 0.0179(19) 0.0153(19)
C18 0.036(3) 0.050(3) 0.038(3) 0.026(2) 0.022(2) 0.026(2)
C19 0.026(2) 0.035(2) 0.041(3) 0.019(2) 0.013(2) 0.013(2)
C20 0.020(2) 0.023(2) 0.030(2) 0.0075(18) 0.0080(18) 0.0056(18)
C21 0.032(2) 0.028(2) 0.034(2) 0.009(2) 0.008(2) 0.010(2)
C22 0.042(3) 0.027(2) 0.048(3) 0.019(2) 0.013(2) 0.012(2)
C23 0.060(3) 0.046(3) 0.040(3) 0.026(2) 0.019(3) 0.024(3)
C24 0.061(3) 0.043(3) 0.033(3) 0.017(2) 0.018(2) 0.026(3)
C25 0.045(3) 0.031(2) 0.033(2) 0.012(2) 0.014(2) 0.017(2)
C26 0.081(5) 0.041(3) 0.057(4) 0.025(3) 0.006(4) 0.021(4)
C27 0.105(6) 0.053(4) 0.037(3) 0.020(3) 0.017(4) 0.033(4)
C28 0.028(2) 0.020(2) 0.023(2) 0.0085(17) 0.0079(18) 0.0089(18)
C29 0.030(2) 0.024(2) 0.030(2) 0.0078(19) 0.0091(19) 0.0079(19)
C30 0.036(3) 0.030(2) 0.032(2) 0.010(2) 0.015(2) 0.018(2)
C31 0.026(2) 0.035(2) 0.033(2) 0.016(2) 0.0134(19) 0.016(2)
C32 0.026(2) 0.025(2) 0.022(2) 0.0113(18) 0.0061(18) 0.0095(18)
C33 0.028(2) 0.024(2) 0.022(2) 0.0073(17) 0.0104(18) 0.0117(19)
C34 0.027(2) 0.038(3) 0.027(2) 0.009(2) 0.0045(19) 0.011(2)
C35 0.045(3) 0.042(3) 0.049(3) 0.003(3) 0.019(3) 0.022(3)
C36 0.019(2) 0.024(2) 0.019(2) 0.0039(17) 0.0046(17) 0.0054(17)
C37 0.029(2) 0.028(2) 0.033(2) 0.0135(19) 0.0142(19) 0.0112(19)
C38 0.034(2) 0.042(3) 0.035(2) 0.016(2) 0.019(2) 0.023(2)
C39 0.042(3) 0.033(2) 0.042(3) 0.015(2) 0.021(2) 0.022(2)
C40 0.031(2) 0.026(2) 0.029(2) 0.0092(19) 0.012(2) 0.010(2)
C41 0.026(2) 0.027(2) 0.025(2) 0.0082(18) 0.0111(18) 0.0104(19)
C42 0.053(3) 0.054(3) 0.066(4) 0.036(3) 0.040(3) 0.034(3)
C43 0.051(3) 0.031(3) 0.053(3) 0.020(3) 0.029(3) 0.020(3)
C44 0.026(2) 0.019(2) 0.030(2) 0.0049(18) 0.0075(18) 0.0092(18)
C45 0.030(2) 0.029(2) 0.032(2) 0.014(2) 0.007(2) 0.009(2)
C46 0.029(2) 0.027(2) 0.045(3) 0.011(2) 0.001(2) 0.005(2)
C47 0.037(3) 0.029(2) 0.032(3) 0.006(2) -0.006(2) 0.003(2)
C48 0.043(3) 0.028(2) 0.026(2) 0.007(2) 0.005(2) 0.008(2)
C49 0.028(2) 0.021(2) 0.033(2) 0.0046(19) 0.004(2) 0.0050(19)
C50 0.034(3) 0.055(4) 0.064(4) 0.032(4) -0.006(3) -0.006(3)
C51 0.055(4) 0.046(3) 0.041(3) 0.011(3) 0.009(3) 0.012(3)
C56 0.207(11) 0.069(5) 0.072(5) 0.022(5) -0.025(6) 0.035(6)
C57 0.128(8) 0.103(7) 0.087(6) 0.033(5) -0.002(5) 0.007(6)
C58 0.147(8) 0.084(5) 0.064(5) 0.018(4) 0.002(5) 0.050(6)
C59 0.076(5) 0.095(6) 0.108(6) 0.040(5) 0.014(5) 0.021(5)
B1 0.024(2) 0.029(2) 0.023(2) 0.009(2) 0.0103(19) 0.011(2)
B2 0.024(2) 0.021(2) 0.027(2) 0.007(2) 0.009(2) 0.006(2)
N1 0.032(2) 0.035(2) 0.0259(18) 0.0092(16) 0.0106(16) 0.0167(17)
N2 0.0278(19) 0.035(2) 0.0252(18) 0.0138(16) 0.0110(15) 0.0139(17)
N3 0.031(2) 0.033(2) 0.031(2) 0.0144(17) 0.0067(16) 0.0082(17)
O1 0.0211(14) 0.0266(15) 0.0223(14) 0.0090(12) 0.0076(12) 0.0116(12)
O2 0.0213(14) 0.0323(15) 0.0242(14) 0.0129(12) 0.0126(12) 0.0137(12)
O3 0.0273(16) 0.0267(15) 0.0322(16) 0.0034(13) 0.0124(13) 0.0106(13)
O5 0.218(8) 0.111(5) 0.121(5) 0.071(4) 0.070(5) 0.087(5)
F7 0.0326(15) 0.0437(16) 0.0434(16) -0.0096(13) 0.0024(12) 0.0158(13)
F8 0.0283(14) 0.0632(18) 0.0347(14) 0.0057(13) 0.0013(11) 0.0241(13)
F9 0.0543(19) 0.0393(16) 0.0536(18) 0.0220(14) -0.0042(14) -0.0135(14)
F13 0.134(4) 0.100(3) 0.323(7) 0.134(4) 0.190(4) 0.086(3)
F14 0.079(2) 0.181(4) 0.053(2) 0.036(2) 0.0432(19) 0.079(3)
F15 0.0517(19) 0.112(3) 0.071(2) 0.043(2) 0.0326(16) 0.056(2)
F22 0.083(3) 0.117(3) 0.076(2) 0.066(2) 0.024(2) 0.048(2)
F23 0.148(4) 0.064(2) 0.0426(19) -0.0023(17) 0.041(2) 0.020(2)
F24 0.060(2) 0.079(2) 0.0411(17) 0.0261(16) 0.0178(15) 0.0163(18)
F1 0.217(12) 0.034(4) 0.085(6) 0.034(4) 0.042(7) 0.019(7)
F2 0.088(5) 0.033(3) 0.114(6) 0.042(4) 0.046(5) 0.004(3)
F3 0.076(5) 0.059(5) 0.252(13) 0.069(8) 0.054(7) 0.039(4)
F4 0.135(7) 0.092(5) 0.057(4) 0.021(3) 0.066(5) 0.029(5)
F5 0.107(7) 0.158(12) 0.044(5) 0.006(6) 0.000(5) 0.079(8)
F6 0.159(11) 0.054(4) 0.041(4) 0.013(3) 0.039(6) 0.036(5)
F10 0.147(6) 0.110(5) 0.038(3) 0.009(3) 0.036(3) 0.093(5)
F11 0.125(5) 0.039(3) 0.091(4) 0.017(3) 0.057(4) 0.044(3)
F12 0.051(3) 0.091(4) 0.116(5) -0.032(4) 0.020(3) 0.041(3)
F16 0.043(4) 0.063(4) 0.124(7) 0.056(5) 0.033(4) 0.007(3)
F17 0.113(7) 0.030(4) 0.142(10) 0.026(5) 0.093(7) 0.032(5)
F18 0.139(9) 0.064(5) 0.040(4) 0.033(3) 0.005(5) -0.018(6)
F19 0.048(5) 0.079(7) 0.135(9) -0.030(7) 0.053(6) -0.025(5)
F20 0.040(4) 0.096(8) 0.049(4) 0.021(5) -0.010(3) -0.035(5)
F21 0.081(6) 0.076(8) 0.196(12) 0.083(8) -0.018(8) -0.031(6)
F1' 0.055(6) 0.037(6) 0.216(15) 0.018(10) 0.042(8) -0.009(5)
F2' 0.220(16) 0.065(7) 0.089(7) 0.061(6) 0.027(9) 0.047(10)
F3' 0.094(7) 0.027(4) 0.116(8) 0.022(5) 0.055(7) 0.034(5)
F4' 0.210(17) 0.092(9) 0.034(6) 0.034(6) 0.017(10) 0.040(11)
F5' 0.143(11) 0.110(9) 0.037(6) -0.001(6) 0.014(6) 0.053(9)
F6' 0.127(12) 0.152(14) 0.086(10) -0.021(10) 0.031(8) 0.102(11)
F10' 0.077(9) 0.061(9) 0.083(11) -0.024(8) 0.032(8) 0.035(8)
F11' 0.110(11) 0.082(10) 0.089(10) 0.017(7) 0.034(8) 0.081(8)
F12' 0.108(11) 0.076(9) 0.074(9) 0.022(7) 0.070(8) 0.046(8)
F16' 0.106(8) 0.051(6) 0.138(11) 0.057(7) 0.107(8) 0.045(6)
F17' 0.123(12) 0.036(6) 0.042(5) 0.010(4) -0.008(7) -0.039(8)
F18' 0.059(5) 0.082(7) 0.116(8) 0.083(6) 0.042(5) 0.036(5)
F19' 0.045(5) 0.050(7) 0.081(6) 0.012(5) 0.020(4) -0.024(5)
F20' 0.042(5) 0.101(9) 0.180(13) 0.092(9) -0.006(8) 0.002(6)
F21' 0.082(8) 0.044(6) 0.088(9) -0.005(6) 0.016(7) -0.033(6)
Mg1 0.0199(7) 0.0238(7) 0.0212(7) 0.0085(5) 0.0082(5) 0.0101(6)
Mg2 0.0235(7) 0.0278(7) 0.0225(7) 0.0093(6) 0.0072(6) 0.0103(6)
O4 0.063(3) 0.046(3) 0.055(3) 0.020(2) 0.038(2) 0.026(2)
C52 0.067(4) 0.057(4) 0.072(5) 0.018(3) 0.033(4) 0.038(4)
C53 0.058(4) 0.064(4) 0.069(4) 0.034(3) 0.029(3) 0.034(4)
C54 0.112(5) 0.076(5) 0.119(5) 0.021(4) 0.039(4) 0.041(4)
C55 0.095(5) 0.066(4) 0.092(5) 0.006(4) 0.030(4) 0.045(4)
O4' 0.078(5) 0.071(6) 0.094(6) 0.025(5) 0.023(5) 0.036(5)
C52' 0.073(6) 0.067(6) 0.085(6) 0.023(5) 0.027(5) 0.036(5)
C53' 0.063(6) 0.063(6) 0.077(6) 0.040(5) 0.029(5) 0.029(5)
C54' 0.063(6) 0.059(5) 0.090(6) 0.013(5) 0.012(5) 0.043(5)
C55' 0.088(6) 0.082(6) 0.092(6) 0.017(5) 0.022(5) 0.042(5)
O7 0.123(8) 0.081(7) 0.209(10) 0.056(8) 0.064(8) 0.052(7)
C60 0.112(10) 0.086(8) 0.183(11) 0.056(9) 0.072(9) 0.050(8)
C61 0.122(10) 0.064(8) 0.188(11) 0.040(9) 0.081(9) 0.063(8)
C62 0.127(10) 0.076(8) 0.195(11) 0.059(10) 0.065(9) 0.047(9)
C63 0.132(11) 0.094(10) 0.200(12) 0.049(10) 0.077(10) 0.048(9)
O6 0.255(14) 0.206(14) 0.186(18) 0.104(14) 0.074(17) 0.048(13)
C65 0.238(15) 0.192(16) 0.169(16) 0.113(14) 0.081(15) 0.050(15)
C66 0.231(15) 0.177(15) 0.165(17) 0.117(13) 0.079(15) 0.060(14)
C67 0.233(15) 0.192(15) 0.164(16) 0.105(15) 0.096(15) 0.052(14)
C68 0.234(15) 0.193(14) 0.174(16) 0.110(15) 0.079(16) 0.058(15)

loop_
_atom_type_symbol
_atom_type_description
_atom_type_scat_dispersion_real
_atom_type_scat_dispersion_imag
_atom_type_scat_source
C C 0.0033 0.0016 'International Tables Vol C Tables 4.2.6.8 and 6.1.1.4'
H H 0.0000 0.0000 'International Tables Vol C Tables 4.2.6.8 and 6.1.1.4'
B B 0.0013 0.0007 'International Tables Vol C Tables 4.2.6.8 and 6.1.1.4'
N N 0.0061 0.0033 'International Tables Vol C Tables 4.2.6.8 and 6.1.1.4'
O O 0.0106 0.0060 'International Tables Vol C Tables 4.2.6.8 and 6.1.1.4'
F F 0.0171 0.0103 'International Tables Vol C Tables 4.2.6.8 and 6.1.1.4'
Mg Mg 0.0486 0.0363 'International Tables Vol C Tables 4.2.6.8 and 6.1.1.4'

loop_
_geom_angle_atom_site_label_1
_geom_angle_atom_site_label_2
_geom_angle_atom_site_label_3
_geom_angle
_geom_angle_site_symmetry_1
_geom_angle_site_symmetry_3
_geom_angle_publ_flag
N1 C1 H1A 109.5 . . ?
N1 C1 H1B 109.5 . . ?
H1A C1 H1B 109.5 . . ?
N1 C1 H1C 109.5 . . ?
H1A C1 H1C 109.5 . . ?
H1B C1 H1C 109.5 . . ?
N1 C2 H2A 109.5 . . ?
N1 C2 H2B 109.5 . . ?
H2A C2 H2B 109.5 . . ?
N1 C2 H2C 109.5 . . ?
H2A C2 H2C 109.5 . . ?
H2B C2 H2C 109.5 . . ?
N1 C3 C4 111.0(3) . . ?
N1 C3 H3A 109.4 . . ?
C4 C3 H3A 109.4 . . ?
N1 C3 H3B 109.4 . . ?
C4 C3 H3B 109.4 . . ?
H3A C3 H3B 108.0 . . ?
N2 C4 C3 111.9(3) . . ?
N2 C4 H4A 109.2 . . ?
C3 C4 H4A 109.2 . . ?
N2 C4 H4B 109.2 . . ?
C3 C4 H4B 109.2 . . ?
H4A C4 H4B 107.9 . . ?
N2 C5 C6 109.9(3) . . ?
N2 C5 H5A 109.7 . . ?
C6 C5 H5A 109.7 . . ?
N2 C5 H5B 109.7 . . ?
C6 C5 H5B 109.7 . . ?
H5A C5 H5B 108.2 . . ?
N3 C6 C5 111.2(4) . . ?
N3 C6 H6A 109.4 . . ?
C5 C6 H6A 109.4 . . ?
N3 C6 H6B 109.4 . . ?
C5 C6 H6B 109.4 . . ?
H6A C6 H6B 108.0 . . ?
N3 C7 H7A 109.5 . . ?
N3 C7 H7B 109.5 . . ?
H7A C7 H7B 109.5 . . ?
N3 C7 H7C 109.5 . . ?
H7A C7 H7C 109.5 . . ?
H7B C7 H7C 109.5 . . ?
N3 C8 H8A 109.5 . . ?
N3 C8 H8B 109.5 . . ?
H8A C8 H8B 109.5 . . ?
N3 C8 H8C 109.5 . . ?
H8A C8 H8C 109.5 . . ?
H8B C8 H8C 109.5 . . ?
N2 C9 H9A 109.5 . . ?
N2 C9 H9B 109.5 . . ?
H9A C9 H9B 109.5 . . ?
N2 C9 H9C 109.5 . . ?
H9A C9 H9C 109.5 . . ?
H9B C9 H9C 109.5 . . ?
O3 C10 C11 106.2(4) . . ?
O3 C10 H10A 110.5 . . ?
C11 C10 H10A 110.5 . . ?
O3 C10 H10B 110.5 . . ?
C11 C10 H10B 110.5 . . ?
H10A C10 H10B 108.7 . . ?
C12 C11 C10 105.4(4) . . ?
C12 C11 H11A 110.7 . . ?
C10 C11 H11A 110.7 . . ?
C12 C11 H11B 110.7 . . ?
C10 C11 H11B 110.7 . . ?
H11A C11 H11B 108.8 . . ?
C13 C12 C11 108.6(5) . . ?
C13 C12 H12A 110.0 . . ?
C11 C12 H12A 110.0 . . ?
C13 C12 H12B 110.0 . . ?
C11 C12 H12B 110.0 . . ?
H12A C12 H12B 108.4 . . ?
O3 C13 C12 106.8(4) . . ?
O3 C13 H13A 110.4 . . ?
C12 C13 H13A 110.4 . . ?
O3 C13 H13B 110.4 . . ?
C12 C13 H13B 110.4 . . ?
H13A C13 H13B 108.6 . . ?
O2 C14 C15 109.3(3) 2 . ?
O2 C14 C16 108.3(3) 2 . ?
C15 C14 C16 108.3(3) . . ?
O2 C14 C17 107.3(3) 2 . ?
C15 C14 C17 112.2(3) . . ?
C16 C14 C17 111.3(3) . . ?
C14 C15 H15A 109.5 . . ?
C14 C15 H15B 109.5 . . ?
H15A C15 H15B 109.5 . . ?
C14 C15 H15C 109.5 . . ?
H15A C15 H15C 109.5 . . ?
H15B C15 H15C 109.5 . . ?
C14 C16 H16A 109.5 . . ?
C14 C16 H16B 109.5 . . ?
H16A C16 H16B 109.5 . . ?
C14 C16 H16C 109.5 . . ?
H16A C16 H16C 109.5 . . ?
H16B C16 H16C 109.5 . . ?
O1 C17 C18 109.7(3) . . ?
O1 C17 C19 109.1(3) . . ?
C18 C17 C19 109.6(3) . . ?
O1 C17 C14 104.8(3) . . ?
C18 C17 C14 112.0(3) . . ?
C19 C17 C14 111.5(3) . . ?
C17 C18 H18A 109.5 . . ?
C17 C18 H18B 109.5 . . ?
H18A C18 H18B 109.5 . . ?
C17 C18 H18C 109.5 . . ?
H18A C18 H18C 109.5 . . ?
H18B C18 H18C 109.5 . . ?
C17 C19 H19A 109.5 . . ?
C17 C19 H19B 109.5 . . ?
H19A C19 H19B 109.5 . . ?
C17 C19 H19C 109.5 . . ?
H19A C19 H19C 109.5 . . ?
H19B C19 H19C 109.5 . . ?
C21 C20 C25 115.2(4) . . ?
C21 C20 B2 123.0(4) . . ?
C25 C20 B2 121.3(4) . . ?
C22 C21 C20 122.3(4) . . ?
C22 C21 H21 118.8 . . ?
C20 C21 H21 118.8 . . ?
C23 C22 C21 121.1(4) . . ?
C23 C22 C26 118.6(4) . . ?
C21 C22 C26 120.3(4) . . ?
C24 C23 C22 118.0(4) . . ?
C24 C23 H23 121.0 . . ?
C22 C23 H23 121.0 . . ?
C23 C24 C25 120.9(4) . . ?
C23 C24 C27 118.7(4) . . ?
C25 C24 C27 120.4(4) . . ?
C24 C25 C20 122.5(4) . . ?
C24 C25 H25 118.7 . . ?
C20 C25 H25 118.7 . . ?
F1' C26 F2' 120.1(13) . . ?
F3 C26 F1 113.3(11) . . ?
F3 C26 F2 101.1(7) . . ?
F1 C26 F2 100.4(8) . . ?
F1' C26 F3' 98.9(10) . . ?
F2' C26 F3' 95.9(11) . . ?
F1' C26 C22 114.4(9) . . ?
F3 C26 C22 112.9(7) . . ?
F2' C26 C22 114.4(9) . . ?
F1 C26 C22 115.2(6) . . ?
F2 C26 C22 112.4(6) . . ?
F3' C26 C22 109.1(6) . . ?
F6' C27 F4' 124.0(16) . . ?
F5 C27 F6 109.0(9) . . ?
F5 C27 F4 103.9(8) . . ?
F6 C27 F4 101.3(8) . . ?
F6' C27 F5' 93.5(12) . . ?
F4' C27 F5' 91.4(11) . . ?
F6' C27 C24 117.4(12) . . ?
F4' C27 C24 114.9(10) . . ?
F5 C27 C24 114.4(7) . . ?
F6 C27 C24 115.5(6) . . ?
F4 C27 C24 111.4(6) . . ?
F5' C27 C24 104.9(6) . . ?
C29 C28 C33 115.3(4) . . ?
C29 C28 B2 122.3(3) . . ?
C33 C28 B2 121.9(3) . . ?
C30 C29 C28 122.9(4) . . ?
C30 C29 H29 118.5 . . ?
C28 C29 H29 118.5 . . ?
C31 C30 C29 120.4(4) . . ?
C31 C30 C35 120.0(4) . . ?
C29 C30 C35 119.6(4) . . ?
C30 C31 C32 117.9(4) . . ?
C30 C31 H31 121.1 . . ?
C32 C31 H31 121.1 . . ?
C33 C32 C31 121.2(4) . . ?
C33 C32 C34 120.6(4) . . ?
C31 C32 C34 118.1(4) . . ?
C32 C33 C28 122.3(4) . . ?
C32 C33 H33 118.9 . . ?
C28 C33 H33 118.9 . . ?
F8 C34 F9 105.5(3) . . ?
F8 C34 F7 106.3(3) . . ?
F9 C34 F7 107.4(4) . . ?
F8 C34 C32 112.4(4) . . ?
F9 C34 C32 112.2(3) . . ?
F7 C34 C32 112.6(3) . . ?
F12 C35 F10 106.5(6) . . ?
F10' C35 F12' 109.7(14) . . ?
F10' C35 F11' 104.2(15) . . ?
F12' C35 F11' 105.2(14) . . ?
F12 C35 F11 105.8(6) . . ?
F10 C35 F11 103.3(5) . . ?
F10' C35 C30 115.3(8) . . ?
F12 C35 C30 114.6(4) . . ?
F10 C35 C30 113.1(4) . . ?
F12' C35 C30 110.9(8) . . ?
F11' C35 C30 111.0(8) . . ?
F11 C35 C30 112.6(4) . . ?
C41 C36 C37 115.2(4) . . ?
C41 C36 B2 124.3(3) . . ?
C37 C36 B2 120.0(3) . . ?
C38 C37 C36 122.6(4) . . ?
C38 C37 H37 118.7 . . ?
C36 C37 H37 118.7 . . ?
C39 C38 C37 120.4(4) . . ?
C39 C38 C42 117.9(4) . . ?
C37 C38 C42 121.7(4) . . ?
C40 C39 C38 118.5(4) . . ?
C40 C39 H39 120.8 . . ?
C38 C39 H39 120.8 . . ?
C39 C40 C41 120.8(4) . . ?
C39 C40 C43 119.6(4) . . ?
C41 C40 C43 119.6(4) . . ?
C40 C41 C36 122.4(4) . . ?
C40 C41 H41 118.8 . . ?
C36 C41 H41 118.8 . . ?
F13 C42 F15 106.9(5) . . ?
F13 C42 F14 106.6(5) . . ?
F15 C42 F14 102.7(4) . . ?
F13 C42 C38 114.1(4) . . ?
F15 C42 C38 113.1(4) . . ?
F14 C42 C38 112.5(4) . . ?
F17' C43 F16' 114.0(10) . . ?
F18 C43 F17 111.2(8) . . ?
F18 C43 F16 105.5(7) . . ?
F17 C43 F16 100.7(7) . . ?
F17' C43 F18' 99.5(9) . . ?
F16' C43 F18' 99.2(9) . . ?
F18 C43 C40 114.9(5) . . ?
F17' C43 C40 115.5(8) . . ?
F16' C43 C40 116.4(5) . . ?
F17 C43 C40 112.6(6) . . ?
F16 C43 C40 110.7(4) . . ?
F18' C43 C40 109.3(5) . . ?
C45 C44 C49 115.4(4) . . ?
C45 C44 B2 123.6(4) . . ?
C49 C44 B2 120.5(3) . . ?
C44 C45 C46 122.5(4) . . ?
C44 C45 H45 118.7 . . ?
C46 C45 H45 118.7 . . ?
C47 C46 C45 120.9(4) . . ?
C47 C46 C50 119.4(4) . . ?
C45 C46 C50 119.6(4) . . ?
C46 C47 C48 118.2(4) . . ?
C46 C47 H47 120.9 . . ?
C48 C47 H47 120.9 . . ?
C49 C48 C47 120.7(4) . . ?
C49 C48 C51 121.3(4) . . ?
C47 C48 C51 117.9(4) . . ?
C48 C49 C44 122.3(4) . . ?
C48 C49 H49 118.9 . . ?
C44 C49 H49 118.9 . . ?
F19 C50 F21 113.2(11) . . ?
F19' C50 F21' 97.5(9) . . ?
F19' C50 F20' 108.0(11) . . ?
F21' C50 F20' 105.5(10) . . ?
F19 C50 F20 109.7(8) . . ?
F21 C50 F20 101.4(9) . . ?
F19' C50 C46 116.3(6) . . ?
F19 C50 C46 112.3(6) . . ?
F21 C50 C46 108.1(7) . . ?
F21' C50 C46 115.1(8) . . ?
F20' C50 C46 112.9(6) . . ?
F20 C50 C46 111.7(5) . . ?
F23 C51 F24 107.8(5) . . ?
F23 C51 F22 103.4(4) . . ?
F24 C51 F22 104.4(4) . . ?
F23 C51 C48 113.3(4) . . ?
F24 C51 C48 114.5(4) . . ?
F22 C51 C48 112.6(5) . . ?
O5 C56 C57 105.3(6) . . ?
O5 C56 H56A 110.7 . . ?
C57 C56 H56A 110.7 . . ?
O5 C56 H56B 110.7 . . ?
C57 C56 H56B 110.7 . . ?
H56A C56 H56B 108.8 . . ?
C56 C57 C58 106.7(7) . . ?
C56 C57 H57A 110.4 . . ?
C58 C57 H57A 110.4 . . ?
C56 C57 H57B 110.4 . . ?
C58 C57 H57B 110.4 . . ?
H57A C57 H57B 108.6 . . ?
C59 C58 C57 103.5(6) . . ?
C59 C58 H58A 111.1 . . ?
C57 C58 H58A 111.1 . . ?
C59 C58 H58B 111.1 . . ?
C57 C58 H58B 111.1 . . ?
H58A C58 H58B 109.0 . . ?
O5 C59 C58 103.0(6) . . ?
O5 C59 H59A 111.2 . . ?
C58 C59 H59A 111.2 . . ?
O5 C59 H59B 111.2 . . ?
C58 C59 H59B 111.2 . . ?
H59A C59 H59B 109.1 . . ?
O1 B1 Mg2 108.1(3) . . ?
O1 B1 H1D 113.4(18) . . ?
Mg2 B1 H1D 51.4(17) . . ?
O1 B1 H1E 116.5(19) . . ?
Mg2 B1 H1E 135.4(19) . . ?
H1D B1 H1E 107(3) . . ?
O1 B1 H1F 108.4(19) . . ?
Mg2 B1 H1F 56.0(18) . . ?
H1D B1 H1F 103(2) . . ?
H1E B1 H1F 108(3) . . ?
C36 B2 C28 113.9(3) . . ?
C36 B2 C20 111.5(3) . . ?
C28 B2 C20 103.3(3) . . ?
C36 B2 C44 102.7(3) . . ?
C28 B2 C44 111.9(3) . . ?
C20 B2 C44 113.8(3) . . ?
C1 N1 C3 109.1(3) . . ?
C1 N1 C2 107.7(4) . . ?
C3 N1 C2 108.9(3) . . ?
C1 N1 Mg2 116.2(3) . . ?
C3 N1 Mg2 107.8(2) . . ?
C2 N1 Mg2 106.8(2) . . ?
C4 N2 C9 108.9(3) . . ?
C4 N2 C5 111.4(3) . . ?
C9 N2 C5 109.7(3) . . ?
C4 N2 Mg2 105.6(2) . . ?
C9 N2 Mg2 114.8(2) . . ?
C5 N2 Mg2 106.5(2) . . ?
C7 N3 C6 111.1(3) . . ?
C7 N3 C8 106.8(4) . . ?
C6 N3 C8 109.7(4) . . ?
C7 N3 Mg2 110.7(3) . . ?
C6 N3 Mg2 106.6(2) . . ?
C8 N3 Mg2 112.1(3) . . ?
C17 O1 B1 119.7(3) . . ?
C17 O1 Mg1 114.5(2) . . ?
B1 O1 Mg1 118.4(2) . . ?
C14 O2 Mg1 140.8(2) 2 . ?
C14 O2 Mg1 114.8(2) 2 2 ?
Mg1 O2 Mg1 99.16(11) . 2 ?
C13 O3 C10 106.9(3) . . ?
C13 O3 Mg1 123.8(3) . . ?
C10 O3 Mg1 126.9(2) . . ?
C56 O5 C59 107.9(6) . . ?
O2 Mg1 O2 80.83(11) . 2 ?
O2 Mg1 O1 159.95(12) . . ?
O2 Mg1 O1 79.24(10) 2 . ?
O2 Mg1 O3 98.57(12) . . ?
O2 Mg1 O3 115.81(12) 2 . ?
O1 Mg1 O3 92.10(11) . . ?
O2 Mg1 Mg1 40.53(8) . 2 ?
O2 Mg1 Mg1 40.31(8) 2 2 ?
O1 Mg1 Mg1 119.51(9) . 2 ?
O3 Mg1 Mg1 112.59(10) . 2 ?
O2 Mg1 Mg2 124.36(9) . . ?
O2 Mg1 Mg2 130.68(9) 2 . ?
O1 Mg1 Mg2 68.94(8) . . ?
O3 Mg1 Mg2 102.40(9) . . ?
Mg1 Mg1 Mg2 143.02(7) 2 . ?
O2 Mg1 H12 98.5(10) . . ?
O2 Mg1 H12 136.6(10) 2 . ?
O1 Mg1 H12 94.4(10) . . ?
O3 Mg1 H12 107.2(10) . . ?
Mg1 Mg1 H12 125.1(10) 2 . ?
Mg2 Mg1 H12 25.9(10) . . ?
N1 Mg2 N3 114.61(14) . . ?
N1 Mg2 N2 81.41(13) . . ?
N3 Mg2 N2 81.26(13) . . ?
N1 Mg2 B1 124.30(15) . . ?
N3 Mg2 B1 120.31(15) . . ?
N2 Mg2 B1 97.80(14) . . ?
N1 Mg2 Mg1 110.87(10) . . ?
N3 Mg2 Mg1 106.94(10) . . ?
N2 Mg2 Mg1 159.21(10) . . ?
B1 Mg2 Mg1 61.48(11) . . ?
N1 Mg2 H12 95.8(10) . . ?
N3 Mg2 H12 95.3(10) . . ?
N2 Mg2 H12 174.1(10) . . ?
B1 Mg2 H12 88.1(10) . . ?
Mg1 Mg2 H12 26.6(10) . . ?
N1 Mg2 H1D 97.9(11) . . ?
N3 Mg2 H1D 142.1(11) . . ?
N2 Mg2 H1D 85.2(11) . . ?
B1 Mg2 H1D 27.9(11) . . ?
Mg1 Mg2 H1D 76.7(11) . . ?
H12 Mg2 H1D 100.4(15) . . ?
N1 Mg2 H1F 151.3(11) . . ?
N3 Mg2 H1F 93.2(11) . . ?
N2 Mg2 H1F 96.9(10) . . ?
B1 Mg2 H1F 27.2(10) . . ?
Mg1 Mg2 H1F 64.1(10) . . ?
H12 Mg2 H1F 88.1(14) . . ?
H1D Mg2 H1F 53.5(15) . . ?
C55 O4 C52 106.7(7) . . ?
O4 C52 C53 101.9(7) . . ?
O4 C52 H52A 111.4 . . ?
C53 C52 H52A 111.4 . . ?
O4 C52 H52B 111.4 . . ?
C53 C52 H52B 111.4 . . ?
H52A C52 H52B 109.2 . . ?
C54 C53 C52 108.3(7) . . ?
C54 C53 H53A 110.0 . . ?
C52 C53 H53A 110.0 . . ?
C54 C53 H53B 110.0 . . ?
C52 C53 H53B 110.0 . . ?
H53A C53 H53B 108.4 . . ?
C53 C54 C55 106.1(8) . . ?
C53 C54 H54A 110.5 . . ?
C55 C54 H54A 110.5 . . ?
C53 C54 H54B 110.5 . . ?
C55 C54 H54B 110.5 . . ?
H54A C54 H54B 108.7 . . ?
O4 C55 C54 105.9(7) . . ?
O4 C55 H55A 110.6 . . ?
C54 C55 H55A 110.6 . . ?
O4 C55 H55B 110.6 . . ?
C54 C55 H55B 110.6 . . ?
H55A C55 H55B 108.7 . . ?
C55' O4' C52' 119.5(18) . . ?
O4' C52' C53' 100.8(15) . . ?
O4' C52' H52C 111.6 . . ?
C53' C52' H52C 111.6 . . ?
O4' C52' H52D 111.6 . . ?
C53' C52' H52D 111.6 . . ?
H52C C52' H52D 109.4 . . ?
C52' C53' C54' 101.7(11) . . ?
C52' C53' H53C 111.4 . . ?
C54' C53' H53C 111.4 . . ?
C52' C53' H53D 111.4 . . ?
C54' C53' H53D 111.4 . . ?
H53C C53' H53D 109.3 . . ?
C55' C54' C53' 110.8(12) . . ?
C55' C54' H54C 109.5 . . ?
C53' C54' H54C 109.5 . . ?
C55' C54' H54D 109.5 . . ?
C53' C54' H54D 109.5 . . ?
H54C C54' H54D 108.1 . . ?
C54' C55' O4' 100.0(15) . . ?
C54' C55' H55C 111.8 . . ?
O4' C55' H55C 111.8 . . ?
C54' C55' H55D 111.8 . . ?
O4' C55' H55D 111.8 . . ?
H55C C55' H55D 109.5 . . ?
C60 O7 C63 118.3(11) . . ?
O7 C60 C61 97.2(10) . . ?
O7 C60 H60A 112.3 . . ?
C61 C60 H60A 112.3 . . ?
O7 C60 H60B 112.3 . . ?
C61 C60 H60B 112.3 . . ?
H60A C60 H60B 109.9 . . ?
C62 C61 C60 104.8(12) . . ?
C62 C61 H61A 110.8 . . ?
C60 C61 H61A 110.8 . . ?
C62 C61 H61B 110.8 . . ?
C60 C61 H61B 110.8 . . ?
H61A C61 H61B 108.9 . . ?
C63 C62 C61 103.6(10) . . ?
C63 C62 H62A 111.1 . . ?
C61 C62 H62A 111.1 . . ?
C63 C62 H62B 111.1 . . ?
C61 C62 H62B 111.1 . . ?
H62A C62 H62B 109.0 . . ?
O7 C63 C62 101.7(11) . . ?
O7 C63 H63A 111.4 . . ?
C62 C63 H63A 111.4 . . ?
O7 C63 H63B 111.4 . . ?
C62 C63 H63B 111.4 . . ?
H63A C63 H63B 109.3 . . ?
C68 O6 C65 124.6(12) . . ?
O6 C65 C66 98.7(11) . . ?
O6 C65 H65A 112.0 . . ?
C66 C65 H65A 112.0 . . ?
O6 C65 H65B 112.0 . . ?
C66 C65 H65B 112.0 . . ?
H65A C65 H65B 109.7 . . ?
C65 C66 C67 109.1(11) . . ?
C65 C66 H66A 109.9 . . ?
C67 C66 H66A 109.9 . . ?
C65 C66 H66B 109.9 . . ?
C67 C66 H66B 109.9 . . ?
H66A C66 H66B 108.3 . . ?
C68 C67 C66 108.7(11) . . ?
C68 C67 H67A 110.0 . . ?
C66 C67 H67A 110.0 . . ?
C68 C67 H67B 110.0 . . ?
C66 C67 H67B 110.0 . . ?
H67A C67 H67B 108.3 . . ?
O6 C68 C67 98.8(11) . . ?
O6 C68 H68A 112.0 . . ?
C67 C68 H68A 112.0 . . ?
O6 C68 H68B 112.0 . . ?
C67 C68 H68B 112.0 . . ?
H68A C68 H68B 109.7 . . ?

loop_
_geom_bond_atom_site_label_1
_geom_bond_atom_site_label_2
_geom_bond_distance
_geom_bond_site_symmetry_2
_geom_bond_publ_flag
C1 N1 1.473(5) . ?
C1 H1A 0.9600 . ?
C1 H1B 0.9600 . ?
C1 H1C 0.9600 . ?
C2 N1 1.482(5) . ?
C2 H2A 0.9600 . ?
C2 H2B 0.9600 . ?
C2 H2C 0.9600 . ?
C3 N1 1.482(5) . ?
C3 C4 1.503(6) . ?
C3 H3A 0.9700 . ?
C3 H3B 0.9700 . ?
C4 N2 1.476(5) . ?
C4 H4A 0.9700 . ?
C4 H4B 0.9700 . ?
C5 N2 1.487(5) . ?
C5 C6 1.514(6) . ?
C5 H5A 0.9700 . ?
C5 H5B 0.9700 . ?
C6 N3 1.477(5) . ?
C6 H6A 0.9700 . ?
C6 H6B 0.9700 . ?
C7 N3 1.472(6) . ?
C7 H7A 0.9600 . ?
C7 H7B 0.9600 . ?
C7 H7C 0.9600 . ?
C8 N3 1.480(5) . ?
C8 H8A 0.9600 . ?
C8 H8B 0.9600 . ?
C8 H8C 0.9600 . ?
C9 N2 1.480(5) . ?
C9 H9A 0.9600 . ?
C9 H9B 0.9600 . ?
C9 H9C 0.9600 . ?
C10 O3 1.449(5) . ?
C10 C11 1.503(6) . ?
C10 H10A 0.9700 . ?
C10 H10B 0.9700 . ?
C11 C12 1.457(7) . ?
C11 H11A 0.9700 . ?
C11 H11B 0.9700 . ?
C12 C13 1.454(7) . ?
C12 H12A 0.9700 . ?
C12 H12B 0.9700 . ?
C13 O3 1.437(5) . ?
C13 H13A 0.9700 . ?
C13 H13B 0.9700 . ?
C14 O2 1.421(4) 2 ?
C14 C15 1.531(5) . ?
C14 C16 1.536(6) . ?
C14 C17 1.562(5) . ?
C15 H15A 0.9600 . ?
C15 H15B 0.9600 . ?
C15 H15C 0.9600 . ?
C16 H16A 0.9600 . ?
C16 H16B 0.9600 . ?
C16 H16C 0.9600 . ?
C17 O1 1.457(4) . ?
C17 C18 1.521(5) . ?
C17 C19 1.526(6) . ?
C18 H18A 0.9600 . ?
C18 H18B 0.9600 . ?
C18 H18C 0.9600 . ?
C19 H19A 0.9600 . ?
C19 H19B 0.9600 . ?
C19 H19C 0.9600 . ?
C20 C21 1.395(6) . ?
C20 C25 1.403(6) . ?
C20 B2 1.635(6) . ?
C21 C22 1.387(6) . ?
C21 H21 0.9300 . ?
C22 C23 1.380(6) . ?
C22 C26 1.499(7) . ?
C23 C24 1.377(6) . ?
C23 H23 0.9300 . ?
C24 C25 1.385(6) . ?
C24 C27 1.486(7) . ?
C25 H25 0.9300 . ?
C26 F1' 1.257(13) . ?
C26 F3 1.280(10) . ?
C26 F2' 1.285(12) . ?
C26 F1 1.293(10) . ?
C26 F2 1.368(8) . ?
C26 F3' 1.408(10) . ?
C27 F6' 1.231(15) . ?
C27 F4' 1.255(13) . ?
C27 F5 1.289(10) . ?
C27 F6 1.292(10) . ?
C27 F4 1.380(9) . ?
C27 F5' 1.473(13) . ?
C28 C29 1.395(6) . ?
C28 C33 1.401(5) . ?
C28 B2 1.632(6) . ?
C29 C30 1.394(6) . ?
C29 H29 0.9300 . ?
C30 C31 1.385(6) . ?
C30 C35 1.480(6) . ?
C31 C32 1.387(6) . ?
C31 H31 0.9300 . ?
C32 C33 1.386(5) . ?
C32 C34 1.495(6) . ?
C33 H33 0.9300 . ?
C34 F8 1.331(5) . ?
C34 F9 1.334(5) . ?
C34 F7 1.336(5) . ?
C35 F10' 1.284(14) . ?
C35 F12 1.312(7) . ?
C35 F10 1.322(6) . ?
C35 F12' 1.326(13) . ?
C35 F11' 1.330(14) . ?
C35 F11 1.339(7) . ?
C36 C41 1.394(5) . ?
C36 C37 1.398(5) . ?
C36 B2 1.631(6) . ?
C37 C38 1.387(6) . ?
C37 H37 0.9300 . ?
C38 C39 1.381(6) . ?
C38 C42 1.489(6) . ?
C39 C40 1.372(6) . ?
C39 H39 0.9300 . ?
C40 C41 1.389(6) . ?
C40 C43 1.499(6) . ?
C41 H41 0.9300 . ?
C42 F13 1.286(6) . ?
C42 F15 1.328(5) . ?
C42 F14 1.330(6) . ?
C43 F18 1.234(7) . ?
C43 F17' 1.262(11) . ?
C43 F16' 1.269(9) . ?
C43 F17 1.290(9) . ?
C43 F16 1.378(7) . ?
C43 F18' 1.420(9) . ?
C44 C45 1.389(6) . ?
C44 C49 1.405(6) . ?
C44 B2 1.641(6) . ?
C45 C46 1.393(6) . ?
C45 H45 0.9300 . ?
C46 C47 1.367(6) . ?
C46 C50 1.501(7) . ?
C47 C48 1.389(6) . ?
C47 H47 0.9300 . ?
C48 C49 1.383(6) . ?
C48 C51 1.478(6) . ?
C49 H49 0.9300 . ?
C50 F19' 1.289(11) . ?
C50 F19 1.302(10) . ?
C50 F21 1.305(11) . ?
C50 F21' 1.305(11) . ?
C50 F20' 1.322(11) . ?
C50 F20 1.333(8) . ?
C51 F23 1.317(6) . ?
C51 F24 1.324(6) . ?
C51 F22 1.361(6) . ?
C56 O5 1.350(8) . ?
C56 C57 1.423(9) . ?
C56 H56A 0.9700 . ?
C56 H56B 0.9700 . ?
C57 C58 1.485(9) . ?
C57 H57A 0.9700 . ?
C57 H57B 0.9700 . ?
C58 C59 1.433(9) . ?
C58 H58A 0.9700 . ?
C58 H58B 0.9700 . ?
C59 O5 1.419(8) . ?
C59 H59A 0.9700 . ?
C59 H59B 0.9700 . ?
B1 O1 1.479(5) . ?
B1 Mg2 2.471(5) . ?
B1 H1D 1.18(4) . ?
B1 H1E 1.06(4) . ?
B1 H1F 1.14(4) . ?
N1 Mg2 2.198(4) . ?
N2 Mg2 2.219(4) . ?
N3 Mg2 2.208(4) . ?
O1 Mg1 2.081(3) . ?
O2 Mg1 1.966(3) . ?
O2 Mg1 1.975(3) 2 ?
O3 Mg1 2.087(3) . ?
Mg1 Mg1 3.001(2) 2 ?
Mg1 Mg2 3.3557(18) . ?
Mg1 H12 1.90(3) . ?
Mg2 H12 1.85(3) . ?
Mg2 H1D 1.97(4) . ?
Mg2 H1F 2.06(4) . ?
O4 C55 1.470(10) . ?
O4 C52 1.483(10) . ?
C52 C53 1.537(11) . ?
C52 H52A 0.9700 . ?
C52 H52B 0.9700 . ?
C53 C54 1.447(11) . ?
C53 H53A 0.9700 . ?
C53 H53B 0.9700 . ?
C54 C55 1.528(12) . ?
C54 H54A 0.9700 . ?
C54 H54B 0.9700 . ?
C55 H55A 0.9700 . ?
C55 H55B 0.9700 . ?
O4' C55' 1.456(17) . ?
O4' C52' 1.458(18) . ?
C52' C53' 1.503(17) . ?
C52' H52C 0.9700 . ?
C52' H52D 0.9700 . ?
C53' C54' 1.639(16) . ?
C53' H53C 0.9700 . ?
C53' H53D 0.9700 . ?
C54' C55' 1.431(17) . ?
C54' H54C 0.9700 . ?
C54' H54D 0.9700 . ?
C55' H55C 0.9700 . ?
C55' H55D 0.9700 . ?
O7 C60 1.428(14) . ?
O7 C63 1.439(17) . ?
C60 C61 1.548(16) . ?
C60 H60A 0.9700 . ?
C60 H60B 0.9700 . ?
C61 C62 1.534(16) . ?
C61 H61A 0.9700 . ?
C61 H61B 0.9700 . ?
C62 C63 1.530(16) . ?
C62 H62A 0.9700 . ?
C62 H62B 0.9700 . ?
C63 H63A 0.9700 . ?
C63 H63B 0.9700 . ?
O6 C68 1.428(17) . ?
O6 C65 1.431(18) . ?
C65 C66 1.523(16) . ?
C65 H65A 0.9700 . ?
C65 H65B 0.9700 . ?
C66 C67 1.543(16) . ?
C66 H66A 0.9700 . ?
C66 H66B 0.9700 . ?
C67 C68 1.527(17) . ?
C67 H67A 0.9700 . ?
C67 H67B 0.9700 . ?
C68 H68A 0.9700 . ?
C68 H68B 0.9700 . ?

loop_
_geom_hbond_atom_site_label_D
_geom_hbond_atom_site_label_H
_geom_hbond_atom_site_label_A
_geom_hbond_distance_DH
_geom_hbond_distance_HA
_geom_hbond_distance_DA
_geom_hbond_angle_DHA
_geom_hbond_site_symmetry_A
_geom_hbond_publ_flag
C3 H3A F8 0.97 2.58 3.154(5) 117.8 1_655 yes
C3 H3A F14 0.97 2.63 3.516(5) 152.0 . yes
C3 H3B F1'^b 0.97 2.40 3.196(12) 139.0 2_666 yes
C4 H4A O4^c 0.97 2.58 3.540(6) 170.6 2_666 yes
C9 H9B O5 0.96 2.54 3.387(8) 146.5 1_545 yes
C10 H10A O7^e 0.97 2.56 3.416(11) 147.2 1_544 yes
C10 H10B O1 0.97 2.56 3.192(5) 122.9 . yes
C11 H11A F4'^b 0.97 2.56 3.304(15) 133.8 2 yes
C11 H11B F10'^b 0.97 2.50 3.302(16) 139.7 1_544 yes
C12 H12B F20'^b 0.97 2.44 3.265(12) 142.5 1_444 yes
C57 H57A F20'^b 0.97 2.44 3.240(17) 139.1 2_666 yes
C57 H57B F12'^b 0.97 2.28 3.135(17) 147.2 2_566 yes
C60^e H60A^e F23 0.97 2.35 3.014(16) 125.1 . yes

loop_
_geom_torsion_atom_site_label_1
_geom_torsion_atom_site_label_2
_geom_torsion_atom_site_label_3
_geom_torsion_atom_site_label_4
_geom_torsion
_geom_torsion_site_symmetry_1
_geom_torsion_site_symmetry_2
_geom_torsion_site_symmetry_3
_geom_torsion_site_symmetry_4
_geom_torsion_publ_flag
N1 C3 C4 N2 -54.9(4) . . . . ?
N2 C5 C6 N3 -57.6(5) . . . . ?
O3 C10 C11 C12 -15.2(6) . . . . ?
C10 C11 C12 C13 0.5(8) . . . . ?
C11 C12 C13 O3 14.5(8) . . . . ?
O2 C14 C17 O1 45.4(4) 2 . . . ?
C15 C14 C17 O1 165.5(3) . . . . ?
C16 C14 C17 O1 -72.9(4) . . . . ?
O2 C14 C17 C18 164.3(3) 2 . . . ?
C15 C14 C17 C18 -75.6(4) . . . . ?
C16 C14 C17 C18 46.0(4) . . . . ?
O2 C14 C17 C19 -72.5(4) 2 . . . ?
C15 C14 C17 C19 47.6(4) . . . . ?
C16 C14 C17 C19 169.2(3) . . . . ?
C25 C20 C21 C22 -1.1(6) . . . . ?
B2 C20 C21 C22 -172.9(4) . . . . ?
C20 C21 C22 C23 0.6(7) . . . . ?
C20 C21 C22 C26 -179.1(5) . . . . ?
C21 C22 C23 C24 0.0(7) . . . . ?
C26 C22 C23 C24 179.8(5) . . . . ?
C22 C23 C24 C25 -0.1(8) . . . . ?
C22 C23 C24 C27 179.8(5) . . . . ?
C23 C24 C25 C20 -0.4(7) . . . . ?
C27 C24 C25 C20 179.6(5) . . . . ?
C21 C20 C25 C24 1.0(6) . . . . ?
B2 C20 C25 C24 172.9(4) . . . . ?
C23 C22 C26 F1' -120.6(12) . . . . ?
C21 C22 C26 F1' 59.1(13) . . . . ?
C23 C22 C26 F3 65.1(11) . . . . ?
C21 C22 C26 F3 -115.2(10) . . . . ?
C23 C22 C26 F2' 23.6(14) . . . . ?
C21 C22 C26 F2' -156.7(13) . . . . ?
C23 C22 C26 F1 -162.6(10) . . . . ?
C21 C22 C26 F1 17.1(12) . . . . ?
C23 C22 C26 F2 -48.5(8) . . . . ?
C21 C22 C26 F2 131.3(6) . . . . ?
C23 C22 C26 F3' 129.6(8) . . . . ?
C21 C22 C26 F3' -50.6(9) . . . . ?
C23 C24 C27 F6' 140.3(15) . . . . ?
C25 C24 C27 F6' -39.7(17) . . . . ?
C23 C24 C27 F4' -19.0(16) . . . . ?
C25 C24 C27 F4' 161.0(14) . . . . ?
C23 C24 C27 F5 -62.2(11) . . . . ?
C25 C24 C27 F5 117.8(10) . . . . ?
C23 C24 C27 F6 170.1(8) . . . . ?
C25 C24 C27 F6 -10.0(11) . . . . ?
C23 C24 C27 F4 55.2(8) . . . . ?
C25 C24 C27 F4 -124.8(7) . . . . ?
C23 C24 C27 F5' -117.6(9) . . . . ?
C25 C24 C27 F5' 62.3(10) . . . . ?
C33 C28 C29 C30 -0.2(6) . . . . ?
B2 C28 C29 C30 171.5(4) . . . . ?
C28 C29 C30 C31 0.7(6) . . . . ?
C28 C29 C30 C35 -178.7(4) . . . . ?
C29 C30 C31 C32 -0.6(6) . . . . ?
C35 C30 C31 C32 178.8(4) . . . . ?
C30 C31 C32 C33 0.0(6) . . . . ?
C30 C31 C32 C34 177.9(4) . . . . ?
C31 C32 C33 C28 0.5(6) . . . . ?
C34 C32 C33 C28 -177.3(4) . . . . ?
C29 C28 C33 C32 -0.4(5) . . . . ?
B2 C28 C33 C32 -172.2(3) . . . . ?
C33 C32 C34 F8 -142.9(4) . . . . ?
C31 C32 C34 F8 39.2(5) . . . . ?
C33 C32 C34 F9 98.3(4) . . . . ?
C31 C32 C34 F9 -79.6(5) . . . . ?
C33 C32 C34 F7 -22.9(5) . . . . ?
C31 C32 C34 F7 159.2(3) . . . . ?
C31 C30 C35 F10' -173.9(17) . . . . ?
C29 C30 C35 F10' 5.6(17) . . . . ?
C31 C30 C35 F12 -4.4(9) . . . . ?
C29 C30 C35 F12 175.0(7) . . . . ?
C31 C30 C35 F10 117.9(6) . . . . ?
C29 C30 C35 F10 -62.6(7) . . . . ?
C31 C30 C35 F12' 60.7(15) . . . . ?
C29 C30 C35 F12' -119.9(14) . . . . ?
C31 C30 C35 F11' -55.8(15) . . . . ?
C29 C30 C35 F11' 123.7(15) . . . . ?
C31 C30 C35 F11 -125.4(6) . . . . ?
C29 C30 C35 F11 54.0(7) . . . . ?
C41 C36 C37 C38 1.2(6) . . . . ?
B2 C36 C37 C38 174.0(4) . . . . ?
C36 C37 C38 C39 0.1(6) . . . . ?
C36 C37 C38 C42 180.0(4) . . . . ?
C37 C38 C39 C40 -0.9(6) . . . . ?
C42 C38 C39 C40 179.2(4) . . . . ?
C38 C39 C40 C41 0.4(6) . . . . ?
C38 C39 C40 C43 -178.7(4) . . . . ?
C39 C40 C41 C36 1.0(6) . . . . ?
C43 C40 C41 C36 -179.9(4) . . . . ?
C37 C36 C41 C40 -1.8(6) . . . . ?
B2 C36 C41 C40 -174.3(4) . . . . ?
C39 C38 C42 F13 -171.2(5) . . . . ?
C37 C38 C42 F13 8.9(7) . . . . ?
C39 C38 C42 F15 -48.7(6) . . . . ?
C37 C38 C42 F15 131.4(5) . . . . ?
C39 C38 C42 F14 67.1(6) . . . . ?
C37 C38 C42 F14 -112.7(5) . . . . ?
C39 C40 C43 F18 104.4(10) . . . . ?
C41 C40 C43 F18 -74.7(10) . . . . ?
C39 C40 C43 F17' -61.8(12) . . . . ?
C41 C40 C43 F17' 119.1(12) . . . . ?
C39 C40 C43 F16' 160.5(11) . . . . ?
C41 C40 C43 F16' -18.6(12) . . . . ?
C39 C40 C43 F17 -24.3(9) . . . . ?
C41 C40 C43 F17 156.6(8) . . . . ?
C39 C40 C43 F16 -136.2(6) . . . . ?
C41 C40 C43 F16 44.7(7) . . . . ?
C39 C40 C43 F18' 49.3(9) . . . . ?
C41 C40 C43 F18' -129.8(8) . . . . ?
C49 C44 C45 C46 -0.7(6) . . . . ?
B2 C44 C45 C46 -172.1(4) . . . . ?
C44 C45 C46 C47 0.6(7) . . . . ?
C44 C45 C46 C50 177.8(5) . . . . ?
C45 C46 C47 C48 0.0(7) . . . . ?
C50 C46 C47 C48 -177.2(5) . . . . ?
C46 C47 C48 C49 -0.4(7) . . . . ?
C46 C47 C48 C51 178.3(4) . . . . ?
C47 C48 C49 C44 0.3(7) . . . . ?
C51 C48 C49 C44 -178.4(4) . . . . ?
C45 C44 C49 C48 0.3(6) . . . . ?
B2 C44 C49 C48 171.9(4) . . . . ?
C47 C46 C50 F19' 175.7(11) . . . . ?
C45 C46 C50 F19' -1.5(13) . . . . ?
C47 C46 C50 F19 121.8(13) . . . . ?
C45 C46 C50 F19 -55.5(13) . . . . ?
C47 C46 C50 F21 -112.6(12) . . . . ?
C45 C46 C50 F21 70.2(13) . . . . ?
C47 C46 C50 F21' -71.2(12) . . . . ?
C45 C46 C50 F21' 111.6(11) . . . . ?
C47 C46 C50 F20' 50.1(16) . . . . ?
C45 C46 C50 F20' -127.2(15) . . . . ?
C47 C46 C50 F20 -1.9(12) . . . . ?
C45 C46 C50 F20 -179.1(10) . . . . ?
C49 C48 C51 F23 -127.0(5) . . . . ?
C47 C48 C51 F23 54.2(7) . . . . ?
C49 C48 C51 F24 -2.9(7) . . . . ?
C47 C48 C51 F24 178.4(4) . . . . ?
C49 C48 C51 F22 116.1(5) . . . . ?
C47 C48 C51 F22 -62.6(6) . . . . ?
O5 C56 C57 C58 -14.0(12) . . . . ?
C56 C57 C58 C59 -9.0(11) . . . . ?
C57 C58 C59 O5 27.3(9) . . . . ?
C41 C36 B2 C28 -28.1(5) . . . . ?
C37 C36 B2 C28 159.7(3) . . . . ?
C41 C36 B2 C20 -144.6(4) . . . . ?
C37 C36 B2 C20 43.2(5) . . . . ?
C41 C36 B2 C44 93.1(4) . . . . ?
C37 C36 B2 C44 -79.0(4) . . . . ?
C29 C28 B2 C36 149.6(4) . . . . ?
C33 C28 B2 C36 -39.3(5) . . . . ?
C29 C28 B2 C20 -89.3(4) . . . . ?
C33 C28 B2 C20 81.9(4) . . . . ?
C29 C28 B2 C44 33.6(5) . . . . ?
C33 C28 B2 C44 -155.3(3) . . . . ?
C21 C20 B2 C36 -154.3(4) . . . . ?
C25 C20 B2 C36 34.5(5) . . . . ?
C21 C20 B2 C28 83.0(4) . . . . ?
C25 C20 B2 C28 -88.3(4) . . . . ?
C21 C20 B2 C44 -38.6(5) . . . . ?
C25 C20 B2 C44 150.2(4) . . . . ?
C45 C44 B2 C36 90.6(4) . . . . ?
C49 C44 B2 C36 -80.4(4) . . . . ?
C45 C44 B2 C28 -146.8(4) . . . . ?
C49 C44 B2 C28 42.2(5) . . . . ?
C45 C44 B2 C20 -30.1(5) . . . . ?
C49 C44 B2 C20 158.9(4) . . . . ?
C4 C3 N1 C1 163.3(4) . . . . ?
C4 C3 N1 C2 -79.4(4) . . . . ?
C4 C3 N1 Mg2 36.2(4) . . . . ?
C3 C4 N2 C9 165.8(3) . . . . ?
C3 C4 N2 C5 -73.1(4) . . . . ?
C3 C4 N2 Mg2 42.1(4) . . . . ?
C6 C5 N2 C4 155.8(3) . . . . ?
C6 C5 N2 C9 -83.6(4) . . . . ?
C6 C5 N2 Mg2 41.2(4) . . . . ?
C5 C6 N3 C7 -79.6(4) . . . . ?
C5 C6 N3 C8 162.5(4) . . . . ?
C5 C6 N3 Mg2 41.0(4) . . . . ?
C18 C17 O1 B1 60.9(4) . . . . ?
C19 C17 O1 B1 -59.2(4) . . . . ?
C14 C17 O1 B1 -178.8(3) . . . . ?
C18 C17 O1 Mg1 -149.5(3) . . . . ?
C19 C17 O1 Mg1 90.4(3) . . . . ?
C14 C17 O1 Mg1 -29.1(3) . . . . ?
Mg2 B1 O1 C17 128.9(3) . . . . ?
Mg2 B1 O1 Mg1 -19.6(3) . . . . ?
C12 C13 O3 C10 -24.2(6) . . . . ?
C12 C13 O3 Mg1 139.6(4) . . . . ?
C11 C10 O3 C13 24.4(5) . . . . ?
C11 C10 O3 Mg1 -138.7(3) . . . . ?
C57 C56 O5 C59 32.6(12) . . . . ?
C58 C59 O5 C56 -38.5(10) . . . . ?
C55 O4 C52 C53 33.6(10) . . . . ?
O4 C52 C53 C54 -27.2(12) . . . . ?
C52 C53 C54 C55 10.5(13) . . . . ?
C52 O4 C55 C54 -28.2(11) . . . . ?
C53 C54 C55 O4 10.5(12) . . . . ?
C55' O4' C52' C53' -24(3) . . . . ?
O4' C52' C53' C54' 25(2) . . . . ?
C52' C53' C54' C55' -23(3) . . . . ?
C53' C54' C55' O4' 10(3) . . . . ?
C52' O4' C55' C54' 9(3) . . . . ?
C63 O7 C60 C61 -27(2) . . . . ?
O7 C60 C61 C62 36(2) . . . . ?
C60 C61 C62 C63 -35(3) . . . . ?
C60 O7 C63 C62 6(3) . . . . ?
C61 C62 C63 O7 19(3) . . . . ?
C68 O6 C65 C66 1(7) . . . . ?
O6 C65 C66 C67 -2(4) . . . . ?
C65 C66 C67 C68 3(4) . . . . ?
C65 O6 C68 C67 1(7) . . . . ?
C66 C67 C68 O6 -3(5) . . . . ?
